data_2221911
loop_
_publ_author_name
'Rouchal, Michal'
'Ne\<cas, Marek'
'V\'icha, Robert'

_publ_section_title
;(1-Adamantyl){4-[(2-chloro-9-isopropyl-9<i>H</i>-purin-6-yl)aminomethyl]phenyl}methanone
 trichloromethane solvate
;
_journal_coeditor_code BI2361
_journal_issue 6
_journal_name_full 'Acta Crystallographica Section E'
_journal_page_first o1268
_journal_paper_doi 10.1107/S1600536809016596
_journal_volume 65
_journal_year 2009
_chemical_formula_iupac 'C26 H30 Cl N5 O , C H Cl3'
_chemical_formula_moiety 'C26 H30 Cl N5 O , C H Cl3'
_chemical_formula_sum 'C27 H31 Cl4 N5 O'
_chemical_formula_weight 583.39
_chemical_melting_point 191
_chemical_name_systematic
;
(1-Adamantyl){4-[(2-chloro-9-isopropyl-9<i>H</i>-purin-6-
yl)aminomethyl]phenyl}methanone trichloromethane solvate
;
_space_group_IT_number 61
_symmetry_cell_setting orthorhombic
_symmetry_space_group_name_Hall '-P 2ac 2ab'
_symmetry_space_group_name_H-M 'P b c a'
_atom_sites_solution_hydrogens geom
_atom_sites_solution_primary direct
_atom_sites_solution_secondary difmap
_cell_angle_alpha 90.00
_cell_angle_beta 90.00
_cell_angle_gamma 90.00
_cell_formula_units_Z 8
_cell_length_a 19.434(12)
_cell_length_b 13.186(7)
_cell_length_c 22.149(11)
_cell_measurement_reflns_used 4984
_cell_measurement_temperature 120(2)
_cell_measurement_theta_max 25.00
_cell_measurement_theta_min 2.60
_cell_volume 5676(5)
_computing_cell_refinement 'CrysAlisRED (Oxford Diffraction, 2006)'
_computing_data_collection 'CrysAlisCCD (Oxford Diffraction, 2006)'
_computing_data_reduction 'CrysAlisRED (Oxford Diffraction, 2006)'
_computing_molecular_graphics 'ORTEP-3 (Farrugia, 1997)'
_computing_publication_material 'SHELXL97 (Sheldrick, 2008)'
_computing_structure_refinement 'SHELXL97 (Sheldrick, 2008)'
_computing_structure_solution 'SHELXS97 (Sheldrick, 2008)'
_diffrn_ambient_temperature 120(2)
_diffrn_detector_area_resol_mean 0.06
_diffrn_measured_fraction_theta_full 0.998
_diffrn_measured_fraction_theta_max 0.998
_diffrn_measurement_device_type 'Kuma KM4 CCD'
_diffrn_measurement_method \w
_diffrn_radiation_monochromator graphite
_diffrn_radiation_source 'fine-focus sealed tube'
_diffrn_radiation_type MoK\a
_diffrn_radiation_wavelength 0.71073
_diffrn_reflns_av_R_equivalents 0.0436
_diffrn_reflns_av_sigmaI/netI 0.0426
_diffrn_reflns_limit_h_max 21
_diffrn_reflns_limit_h_min -23
_diffrn_reflns_limit_k_max 15
_diffrn_reflns_limit_k_min -15
_diffrn_reflns_limit_l_max 21
_diffrn_reflns_limit_l_min -26
_diffrn_reflns_number 32219
_diffrn_reflns_theta_full 25.00
_diffrn_reflns_theta_max 25.00
_diffrn_reflns_theta_min 2.60
_diffrn_standards_number 0
_exptl_absorpt_coefficient_mu 0.447
_exptl_absorpt_correction_T_max 0.9171
_exptl_absorpt_correction_T_min 0.7375
_exptl_absorpt_correction_type multi-scan
_exptl_absorpt_process_details '(CrysAlisRED; Oxford Diffraction, 2006)'
_exptl_crystal_colour colourless
_exptl_crystal_density_diffrn 1.365
_exptl_crystal_density_method 'not measured'
_exptl_crystal_description block
_exptl_crystal_F_000 2432
_exptl_crystal_size_max 0.45
_exptl_crystal_size_mid 0.40
_exptl_crystal_size_min 0.20
_refine_diff_density_max 0.709
_refine_diff_density_min -0.544
_refine_ls_extinction_method none
_refine_ls_goodness_of_fit_ref 1.120
_refine_ls_hydrogen_treatment constr
_refine_ls_matrix_type full
_refine_ls_number_parameters 334
_refine_ls_number_reflns 4984
_refine_ls_number_restraints 0
_refine_ls_restrained_S_all 1.120
_refine_ls_R_factor_all 0.1171
_refine_ls_R_factor_gt 0.0497
_refine_ls_shift/su_max 0.000
_refine_ls_shift/su_mean 0.000
_refine_ls_structure_factor_coef Fsqd
_refine_ls_weighting_details 'calc w = 1/[\s^2^(Fo^2^)+(0.0729P)^2^+9.6676P] where P=(Fo^2^+2Fc^2^)/3'
_refine_ls_weighting_scheme calc
_refine_ls_wR_factor_gt 0.1232
_refine_ls_wR_factor_ref 0.1772
_reflns_number_gt 2981
_reflns_number_total 4984
_reflns_threshold_expression I>2\s(I)
_cod_data_source_file bi2361.cif
_cod_data_source_block I
_cod_database_code 2221911
_cod_database_fobs_code 2221911

loop_
_symmetry_equiv_pos_as_xyz
'x, y, z'
'-x+1/2, -y, z+1/2'
'-x, y+1/2, -z+1/2'
'x+1/2, -y+1/2, -z'
'-x, -y, -z'
'x-1/2, y, -z-1/2'
'x, -y-1/2, z-1/2'
'-x-1/2, y-1/2, z'

loop_
_atom_site_type_symbol
_atom_site_label
_atom_site_fract_x
_atom_site_fract_y
_atom_site_fract_z
_atom_site_U_iso_or_equiv
_atom_site_adp_type
_atom_site_calc_flag
_atom_site_refinement_flags
_atom_site_occupancy
_atom_site_disorder_assembly
_atom_site_disorder_group
Cl Cl1 0.15090(5) 0.68048(7) 0.25476(4) 0.0305(3) Uani d . 1 . .
O O1 0.13811(13) 1.1399(2) 0.50691(13) 0.0320(7) Uani d . 1 . .
N N1 0.00385(14) 0.6307(2) 0.43338(14) 0.0230(7) Uani d . 1 . .
H H1A -0.0135 0.5931 0.4625 0.028 Uiso calc R 1 . .
N N2 0.07497(15) 0.6451(2) 0.34920(14) 0.0226(7) Uani d . 1 . .
N N3 0.15847(14) 0.5170(2) 0.32042(13) 0.0217(7) Uani d . 1 . .
N N4 0.15553(15) 0.3704(2) 0.38744(13) 0.0233(7) Uani d . 1 . .
N N5 0.07206(15) 0.4204(2) 0.45195(14) 0.0256(7) Uani d . 1 . .
C C1 0.21373(18) 1.0428(3) 0.56796(17) 0.0254(9) Uani d . 1 . .
C C2 0.2555(2) 1.1416(3) 0.56949(19) 0.0307(9) Uani d . 1 . .
H H2B 0.2251 1.1982 0.5819 0.037 Uiso calc R 1 . .
H H2C 0.2729 1.1566 0.5284 0.037 Uiso calc R 1 . .
C C3 0.3165(2) 1.1347(3) 0.61349(18) 0.0322(10) Uani d . 1 . .
H H3B 0.3428 1.2000 0.6132 0.039 Uiso calc R 1 . .
C C4 0.2899(2) 1.1132(3) 0.67731(19) 0.0355(10) Uani d . 1 . .
H H4A 0.2600 1.1696 0.6908 0.043 Uiso calc R 1 . .
H H4B 0.3292 1.1080 0.7056 0.043 Uiso calc R 1 . .
C C5 0.2487(2) 1.0128(3) 0.67746(18) 0.0322(10) Uani d . 1 . .
H H5B 0.2315 0.9988 0.7192 0.039 Uiso calc R 1 . .
C C6 0.2956(2) 0.9260(3) 0.65710(19) 0.0361(10) Uani d . 1 . .
H H6A 0.2695 0.8615 0.6572 0.043 Uiso calc R 1 . .
H H6B 0.3346 0.9192 0.6856 0.043 Uiso calc R 1 . .
C C7 0.3232(2) 0.9470(3) 0.59318(18) 0.0299(9) Uani d . 1 . .
H H7A 0.3539 0.8901 0.5805 0.036 Uiso calc R 1 . .
C C8 0.26304(19) 0.9563(3) 0.54841(17) 0.0270(9) Uani d . 1 . .
H H8A 0.2375 0.8914 0.5469 0.032 Uiso calc R 1 . .
H H8B 0.2811 0.9705 0.5075 0.032 Uiso calc R 1 . .
C C9 0.18688(19) 1.0227(3) 0.63391(17) 0.0282(9) Uani d . 1 . .
H H9A 0.1570 1.0794 0.6469 0.034 Uiso calc R 1 . .
H H9B 0.1593 0.9596 0.6347 0.034 Uiso calc R 1 . .
C C10 0.3642(2) 1.0465(3) 0.59343(19) 0.0340(10) Uani d . 1 . .
H H10A 0.3824 1.0603 0.5525 0.041 Uiso calc R 1 . .
H H10B 0.4036 1.0408 0.6216 0.041 Uiso calc R 1 . .
C C11 0.15273(18) 1.0551(3) 0.52472(17) 0.0239(9) Uani d . 1 . .
C C12 0.10965(18) 0.9675(3) 0.50235(17) 0.0243(9) Uani d . 1 . .
C C13 0.07214(18) 0.9841(3) 0.44859(17) 0.0271(9) Uani d . 1 . .
H H13A 0.0749 1.0479 0.4288 0.033 Uiso calc R 1 . .
C C14 0.03137(19) 0.9082(3) 0.42450(18) 0.0300(9) Uani d . 1 . .
H H14A 0.0066 0.9209 0.3883 0.036 Uiso calc R 1 . .
C C15 0.02571(18) 0.8139(3) 0.45191(17) 0.0241(8) Uani d . 1 . .
C C16 0.06142(19) 0.7977(3) 0.50545(18) 0.0282(9) Uani d . 1 . .
H H16A 0.0571 0.7345 0.5256 0.034 Uiso calc R 1 . .
C C17 0.10368(19) 0.8731(3) 0.53013(18) 0.0266(9) Uani d . 1 . .
H H17A 0.1285 0.8598 0.5662 0.032 Uiso calc R 1 . .
C C18 -0.02097(19) 0.7331(3) 0.42573(17) 0.0248(9) Uani d . 1 . .
H H18A -0.0668 0.7388 0.4450 0.030 Uiso calc R 1 . .
H H18B -0.0270 0.7465 0.3821 0.030 Uiso calc R 1 . .
C C19 0.05284(17) 0.5906(3) 0.39739(16) 0.0206(8) Uani d . 1 . .
C C20 0.12500(18) 0.6035(3) 0.31567(16) 0.0242(9) Uani d . 1 . .
C C21 0.13385(17) 0.4650(3) 0.36843(16) 0.0213(8) Uani d . 1 . .
C C22 0.08232(17) 0.4945(3) 0.40833(16) 0.0203(8) Uani d . 1 . .
C C23 0.11642(19) 0.3486(3) 0.43759(17) 0.0251(9) Uani d . 1 . .
H H23A 0.1209 0.2874 0.4599 0.030 Uiso calc R 1 . .
C C24 0.21277(18) 0.3110(3) 0.35970(18) 0.0279(9) Uani d . 1 . .
H H24A 0.2129 0.3250 0.3153 0.033 Uiso calc R 1 . .
C C25 0.2812(2) 0.3476(4) 0.3856(2) 0.0502(13) Uani d . 1 . .
H H25A 0.2864 0.4203 0.3779 0.075 Uiso calc R 1 . .
H H25B 0.3191 0.3106 0.3664 0.075 Uiso calc R 1 . .
H H25C 0.2821 0.3352 0.4292 0.075 Uiso calc R 1 . .
C C26 0.2007(2) 0.1985(3) 0.3687(2) 0.0460(12) Uani d . 1 . .
H H26A 0.1564 0.1796 0.3508 0.069 Uiso calc R 1 . .
H H26B 0.2001 0.1831 0.4120 0.069 Uiso calc R 1 . .
H H26C 0.2377 0.1602 0.3491 0.069 Uiso calc R 1 . .
C C27 0.5087(2) 1.1979(4) 0.7415(2) 0.0520(14) Uani d . 1 . .
H H27A 0.4751 1.2334 0.7683 0.062 Uiso calc R 1 . .
Cl Cl11 0.49438(8) 1.06661(13) 0.74624(7) 0.0720(5) Uani d . 1 . .
Cl Cl12 0.49582(6) 1.23926(13) 0.66603(5) 0.0630(4) Uani d . 1 . .
Cl Cl13 0.59279(6) 1.22798(13) 0.76534(6) 0.0635(5) Uani d . 1 . .

loop_
_atom_site_aniso_label
_atom_site_aniso_U_11
_atom_site_aniso_U_22
_atom_site_aniso_U_33
_atom_site_aniso_U_12
_atom_site_aniso_U_13
_atom_site_aniso_U_23
Cl1 0.0316(5) 0.0309(6) 0.0291(5) 0.0028(4) 0.0083(4) 0.0085(4)
O1 0.0316(15) 0.0228(15) 0.0416(18) 0.0013(12) -0.0007(12) 0.0059(13)
N1 0.0249(16) 0.0199(17) 0.0242(17) -0.0002(13) 0.0038(13) 0.0003(14)
N2 0.0203(15) 0.0249(17) 0.0224(17) 0.0011(13) 0.0007(13) 0.0029(14)
N3 0.0206(15) 0.0228(17) 0.0216(17) 0.0001(13) 0.0018(13) -0.0025(14)
N4 0.0219(16) 0.0286(19) 0.0194(17) 0.0041(13) 0.0006(13) -0.0001(14)
N5 0.0247(16) 0.0278(19) 0.0243(18) 0.0027(14) -0.0008(14) -0.0014(15)
C1 0.025(2) 0.025(2) 0.026(2) 0.0004(16) 0.0031(16) -0.0034(17)
C2 0.033(2) 0.026(2) 0.033(2) -0.0035(18) 0.0026(18) 0.0040(18)
C3 0.032(2) 0.029(2) 0.035(2) -0.0052(18) -0.0028(18) -0.0020(19)
C4 0.040(2) 0.035(3) 0.031(2) -0.0030(19) 0.0001(19) -0.0044(19)
C5 0.038(2) 0.031(2) 0.027(2) -0.0051(19) 0.0010(18) -0.0044(19)
C6 0.041(2) 0.032(2) 0.035(3) -0.0031(19) -0.0089(19) 0.000(2)
C7 0.026(2) 0.030(2) 0.034(2) 0.0021(17) 0.0001(17) -0.0043(18)
C8 0.027(2) 0.027(2) 0.027(2) 0.0045(17) 0.0045(16) -0.0048(17)
C9 0.029(2) 0.027(2) 0.029(2) -0.0016(17) 0.0082(17) -0.0007(18)
C10 0.025(2) 0.043(3) 0.034(2) -0.0083(19) 0.0008(18) -0.003(2)
C11 0.0235(19) 0.021(2) 0.028(2) 0.0037(16) 0.0087(16) 0.0004(17)
C12 0.0178(18) 0.021(2) 0.034(2) 0.0045(15) 0.0049(16) -0.0014(18)
C13 0.0251(19) 0.026(2) 0.030(2) 0.0045(17) 0.0018(17) 0.0063(18)
C14 0.025(2) 0.037(3) 0.029(2) 0.0029(18) -0.0020(17) 0.0032(19)
C15 0.0221(19) 0.025(2) 0.025(2) 0.0013(16) 0.0078(15) -0.0009(17)
C16 0.029(2) 0.029(2) 0.027(2) -0.0014(17) 0.0030(17) 0.0037(18)
C17 0.029(2) 0.022(2) 0.029(2) -0.0009(16) -0.0039(17) 0.0028(17)
C18 0.0267(19) 0.025(2) 0.023(2) 0.0044(16) 0.0016(16) 0.0000(17)
C19 0.0153(17) 0.021(2) 0.025(2) -0.0035(15) -0.0049(15) -0.0059(17)
C20 0.0238(19) 0.028(2) 0.021(2) 0.0000(16) 0.0008(16) 0.0018(17)
C21 0.0197(18) 0.025(2) 0.020(2) -0.0020(15) -0.0032(15) -0.0002(17)
C22 0.0219(18) 0.021(2) 0.0178(19) -0.0035(15) -0.0017(14) -0.0018(16)
C23 0.030(2) 0.026(2) 0.020(2) 0.0019(16) 0.0021(16) 0.0025(17)
C24 0.0207(19) 0.037(2) 0.026(2) 0.0063(17) 0.0015(16) -0.0011(18)
C25 0.028(2) 0.070(4) 0.053(3) 0.012(2) -0.006(2) -0.027(3)
C26 0.048(3) 0.036(3) 0.054(3) 0.011(2) 0.023(2) 0.007(2)
C27 0.035(2) 0.087(4) 0.034(3) 0.009(3) -0.003(2) -0.013(3)
Cl11 0.0769(10) 0.0811(11) 0.0581(9) 0.0080(8) 0.0082(7) -0.0164(8)
Cl12 0.0379(7) 0.1163(13) 0.0348(7) 0.0103(7) -0.0040(5) -0.0052(7)
Cl13 0.0324(6) 0.1206(13) 0.0377(7) 0.0056(7) -0.0026(5) -0.0095(7)

loop_
_atom_type_symbol
_atom_type_description
_atom_type_scat_dispersion_real
_atom_type_scat_dispersion_imag
_atom_type_scat_source
C C 0.0033 0.0016 'International Tables Vol C Tables 4.2.6.8 and 6.1.1.4'
H H 0.0000 0.0000 'International Tables Vol C Tables 4.2.6.8 and 6.1.1.4'
N N 0.0061 0.0033 'International Tables Vol C Tables 4.2.6.8 and 6.1.1.4'
O O 0.0106 0.0060 'International Tables Vol C Tables 4.2.6.8 and 6.1.1.4'
Cl Cl 0.1484 0.1585 'International Tables Vol C Tables 4.2.6.8 and 6.1.1.4'

loop_
_geom_angle_atom_site_label_1
_geom_angle_atom_site_label_2
_geom_angle_atom_site_label_3
_geom_angle_site_symmetry_1
_geom_angle_site_symmetry_3
_geom_angle
_geom_angle_publ_flag
C19 N1 C18 . . 122.2(3) ?
C19 N1 H1A . . 118.9 ?
C18 N1 H1A . . 118.9 ?
C20 N2 C19 . . 116.7(3) ?
C20 N3 C21 . . 109.1(3) ?
C23 N4 C21 . . 105.4(3) ?
C23 N4 C24 . . 129.4(3) ?
C21 N4 C24 . . 125.1(3) ?
C23 N5 C22 . . 104.1(3) ?
C11 C1 C2 . . 109.4(3) ?
C11 C1 C8 . . 112.4(3) ?
C2 C1 C8 . . 107.7(3) ?
C11 C1 C9 . . 110.0(3) ?
C2 C1 C9 . . 107.3(3) ?
C8 C1 C9 . . 109.9(3) ?
C1 C2 C3 . . 111.8(3) ?
C1 C2 H2B . . 109.3 ?
C3 C2 H2B . . 109.3 ?
C1 C2 H2C . . 109.3 ?
C3 C2 H2C . . 109.3 ?
H2B C2 H2C . . 107.9 ?
C4 C3 C2 . . 109.6(3) ?
C4 C3 C10 . . 109.1(3) ?
C2 C3 C10 . . 108.9(3) ?
C4 C3 H3B . . 109.8 ?
C2 C3 H3B . . 109.8 ?
C10 C3 H3B . . 109.8 ?
C3 C4 C5 . . 109.6(3) ?
C3 C4 H4A . . 109.8 ?
C5 C4 H4A . . 109.8 ?
C3 C4 H4B . . 109.8 ?
C5 C4 H4B . . 109.8 ?
H4A C4 H4B . . 108.2 ?
C6 C5 C9 . . 110.0(3) ?
C6 C5 C4 . . 109.3(3) ?
C9 C5 C4 . . 109.2(3) ?
C6 C5 H5B . . 109.4 ?
C9 C5 H5B . . 109.4 ?
C4 C5 H5B . . 109.4 ?
C5 C6 C7 . . 110.1(3) ?
C5 C6 H6A . . 109.6 ?
C7 C6 H6A . . 109.6 ?
C5 C6 H6B . . 109.6 ?
C7 C6 H6B . . 109.6 ?
H6A C6 H6B . . 108.2 ?
C10 C7 C8 . . 109.2(3) ?
C10 C7 C6 . . 109.4(3) ?
C8 C7 C6 . . 110.0(3) ?
C10 C7 H7A . . 109.4 ?
C8 C7 H7A . . 109.4 ?
C6 C7 H7A . . 109.4 ?
C7 C8 C1 . . 110.4(3) ?
C7 C8 H8A . . 109.6 ?
C1 C8 H8A . . 109.6 ?
C7 C8 H8B . . 109.6 ?
C1 C8 H8B . . 109.6 ?
H8A C8 H8B . . 108.1 ?
C5 C9 C1 . . 109.6(3) ?
C5 C9 H9A . . 109.7 ?
C1 C9 H9A . . 109.7 ?
C5 C9 H9B . . 109.7 ?
C1 C9 H9B . . 109.7 ?
H9A C9 H9B . . 108.2 ?
C7 C10 C3 . . 109.4(3) ?
C7 C10 H10A . . 109.8 ?
C3 C10 H10A . . 109.8 ?
C7 C10 H10B . . 109.8 ?
C3 C10 H10B . . 109.8 ?
H10A C10 H10B . . 108.2 ?
O1 C11 C12 . . 117.8(3) ?
O1 C11 C1 . . 118.7(3) ?
C12 C11 C1 . . 123.5(3) ?
C17 C12 C13 . . 117.9(3) ?
C17 C12 C11 . . 125.8(3) ?
C13 C12 C11 . . 116.3(3) ?
C14 C13 C12 . . 120.5(4) ?
C14 C13 H13A . . 119.7 ?
C12 C13 H13A . . 119.7 ?
C13 C14 C15 . . 121.7(4) ?
C13 C14 H14A . . 119.2 ?
C15 C14 H14A . . 119.2 ?
C14 C15 C16 . . 118.1(4) ?
C14 C15 C18 . . 120.7(3) ?
C16 C15 C18 . . 121.2(3) ?
C15 C16 C17 . . 121.1(4) ?
C15 C16 H16A . . 119.4 ?
C17 C16 H16A . . 119.4 ?
C12 C17 C16 . . 120.7(4) ?
C12 C17 H17A . . 119.7 ?
C16 C17 H17A . . 119.7 ?
N1 C18 C15 . . 114.4(3) ?
N1 C18 H18A . . 108.7 ?
C15 C18 H18A . . 108.7 ?
N1 C18 H18B . . 108.7 ?
C15 C18 H18B . . 108.7 ?
H18A C18 H18B . . 107.6 ?
N1 C19 N2 . . 118.8(3) ?
N1 C19 C22 . . 122.5(3) ?
N2 C19 C22 . . 118.8(3) ?
N3 C20 N2 . . 131.9(3) ?
N3 C20 Cl1 . . 114.8(3) ?
N2 C20 Cl1 . . 113.3(3) ?
N3 C21 N4 . . 126.1(3) ?
N3 C21 C22 . . 127.8(3) ?
N4 C21 C22 . . 106.1(3) ?
N5 C22 C21 . . 110.4(3) ?
N5 C22 C19 . . 133.8(3) ?
C21 C22 C19 . . 115.7(3) ?
N5 C23 N4 . . 113.9(3) ?
N5 C23 H23A . . 123.0 ?
N4 C23 H23A . . 123.0 ?
N4 C24 C26 . . 110.1(3) ?
N4 C24 C25 . . 109.2(3) ?
C26 C24 C25 . . 113.3(4) ?
N4 C24 H24A . . 108.0 ?
C26 C24 H24A . . 108.0 ?
C25 C24 H24A . . 108.0 ?
C24 C25 H25A . . 109.5 ?
C24 C25 H25B . . 109.5 ?
H25A C25 H25B . . 109.5 ?
C24 C25 H25C . . 109.5 ?
H25A C25 H25C . . 109.5 ?
H25B C25 H25C . . 109.5 ?
C24 C26 H26A . . 109.5 ?
C24 C26 H26B . . 109.5 ?
H26A C26 H26B . . 109.5 ?
C24 C26 H26C . . 109.5 ?
H26A C26 H26C . . 109.5 ?
H26B C26 H26C . . 109.5 ?
Cl11 C27 Cl13 . . 110.5(3) ?
Cl11 C27 Cl12 . . 109.7(3) ?
Cl13 C27 Cl12 . . 110.1(3) ?
Cl11 C27 H27A . . 108.8 ?
Cl13 C27 H27A . . 108.8 ?
Cl12 C27 H27A . . 108.8 ?

loop_
_geom_bond_atom_site_label_1
_geom_bond_atom_site_label_2
_geom_bond_site_symmetry_2
_geom_bond_distance
_geom_bond_publ_flag
Cl1 C20 . 1.762(4) ?
O1 C11 . 1.219(4) ?
N1 C19 . 1.349(5) ?
N1 C18 . 1.445(5) ?
N1 H1A . 0.880 ?
N2 C20 . 1.341(5) ?
N2 C19 . 1.357(5) ?
N3 C20 . 1.316(5) ?
N3 C21 . 1.353(5) ?
N4 C23 . 1.376(5) ?
N4 C21 . 1.383(5) ?
N4 C24 . 1.493(5) ?
N5 C23 . 1.320(5) ?
N5 C22 . 1.388(5) ?
C1 C11 . 1.532(5) ?
C1 C2 . 1.535(5) ?
C1 C8 . 1.552(5) ?
C1 C9 . 1.574(5) ?
C2 C3 . 1.538(6) ?
C2 H2B . 0.990 ?
C2 H2C . 0.990 ?
C3 C4 . 1.531(6) ?
C3 C10 . 1.551(6) ?
C3 H3B . 1.000 ?
C4 C5 . 1.548(6) ?
C4 H4A . 0.990 ?
C4 H4B . 0.990 ?
C5 C6 . 1.531(6) ?
C5 C9 . 1.546(6) ?
C5 H5B . 1.000 ?
C6 C7 . 1.539(6) ?
C6 H6A . 0.990 ?
C6 H6B . 0.990 ?
C7 C10 . 1.535(6) ?
C7 C8 . 1.537(5) ?
C7 H7A . 1.000 ?
C8 H8A . 0.990 ?
C8 H8B . 0.990 ?
C9 H9A . 0.990 ?
C9 H9B . 0.990 ?
C10 H10A . 0.990 ?
C10 H10B . 0.990 ?
C11 C12 . 1.511(5) ?
C12 C17 . 1.392(5) ?
C12 C13 . 1.413(5) ?
C13 C14 . 1.384(5) ?
C13 H13A . 0.950 ?
C14 C15 . 1.388(5) ?
C14 H14A . 0.950 ?
C15 C16 . 1.390(5) ?
C15 C18 . 1.515(5) ?
C16 C17 . 1.401(5) ?
C16 H16A . 0.950 ?
C17 H17A . 0.950 ?
C18 H18A . 0.990 ?
C18 H18B . 0.990 ?
C19 C22 . 1.411(5) ?
C21 C22 . 1.391(5) ?
C23 H23A . 0.950 ?
C24 C26 . 1.515(6) ?
C24 C25 . 1.526(6) ?
C24 H24A . 1.000 ?
C25 H25A . 0.980 ?
C25 H25B . 0.980 ?
C25 H25C . 0.980 ?
C26 H26A . 0.980 ?
C26 H26B . 0.980 ?
C26 H26C . 0.980 ?
C27 Cl11 . 1.756(6) ?
C27 Cl13 . 1.763(5) ?
C27 Cl12 . 1.775(5) ?
C27 H27A . 1.000 ?

loop_
_geom_hbond_atom_site_label_D
_geom_hbond_atom_site_label_H
_geom_hbond_atom_site_label_A
_geom_hbond_site_symmetry_A
_geom_hbond_distance_DH
_geom_hbond_distance_HA
_geom_hbond_distance_DA
_geom_hbond_angle_DHA
N1 H1A N5 5_566 0.88 2.22 3.013(5) 150.3
C27 H27A N2 2_575 1.00 2.59 3.553(6) 161.0
C5 H5B N3 7_576 1.00 2.66 3.641(5) 166.2
C23 H23A O1 1_545 0.95 2.23 3.179(5) 175.3
